data_7043817
loop_
_publ_author_name
'Waters, Jordan'
'Chen, Qien'
'Everitt, Thomas'
'Goicoechea, Jose M.'

_publ_section_title
;
 N-heterocyclic carbene adducts of the heavier group 15 tribromides.
 Normal to abnormal isomerism and bromide ion abstraction.
;
_journal_name_full 'Dalton Trans.'
_journal_paper_doi 10.1039/C7DT02431B
_journal_year 2017
_chemical_formula_moiety 'C54 H72 Br2 N4 Sb, Al Br4'
_chemical_formula_sum 'C54 H72 Al Br6 N4 Sb'
_chemical_formula_weight 1405.34
_chemical_name_systematic
;
 [(aIPr)SbBr2][AlBr4]
;
_space_group_crystal_system orthorhombic
_space_group_IT_number 19
_space_group_name_Hall 'P 2ac 2ab'
_space_group_name_H-M_alt 'P 21 21 21'
_symmetry_space_group_name_Hall 'P 2ac 2ab'
_symmetry_space_group_name_H-M 'P 21 21 21'
_atom_sites_solution_hydrogens geom
_audit_creation_method SHELXL-2013
_audit_update_record
;
2017-07-04 deposited with the CCDC.
2017-07-21 downloaded from the CCDC.
;
_cell_angle_alpha 90
_cell_angle_beta 90
_cell_angle_gamma 90
_cell_formula_units_Z 4
_cell_length_a 10.52730(10)
_cell_length_b 18.65030(10)
_cell_length_c 30.8129(2)
_cell_measurement_reflns_used 41956
_cell_measurement_temperature 150(2)
_cell_measurement_theta_max 76.1490
_cell_measurement_theta_min 3.6720
_cell_volume 6049.72(8)
_computing_cell_refinement
;
CrysAlisPro, Agilent Technologies,
Version 1.171.36.32 (release 02-08-2013 CrysAlis171 .NET)
(compiled Aug  2 2013,16:46:58)
;
_computing_data_collection
;
CrysAlisPro, Agilent Technologies,
Version 1.171.36.32 (release 02-08-2013 CrysAlis171 .NET)
(compiled Aug  2 2013,16:46:58)
;
_computing_data_reduction
;
CrysAlisPro, Agilent Technologies,
Version 1.171.36.32 (release 02-08-2013 CrysAlis171 .NET)
(compiled Aug  2 2013,16:46:58)
;
_computing_molecular_graphics 'WinGX (Farrugia, 2005)'
_computing_publication_material 'XCIF (Sheldrick, 2001)'
_computing_structure_refinement 'SHELXL-2013 (Sheldrick, 2013)'
_computing_structure_solution 'SHELXS-97 (Sheldrick, 1990)'
_diffrn_ambient_temperature 150(2)
_diffrn_detector_area_resol_mean 10.4102
_diffrn_measured_fraction_theta_full 1.000
_diffrn_measured_fraction_theta_max 0.997
_diffrn_measurement_device_type 'SuperNova, Dual, Cu at zero, Atlas'
_diffrn_measurement_method '\w scans'
_diffrn_radiation_monochromator mirror
_diffrn_radiation_source 'SuperNova (Cu) X-ray Source'
_diffrn_radiation_type 'Cu K\a'
_diffrn_radiation_wavelength 1.54184
_diffrn_reflns_av_R_equivalents 0.0317
_diffrn_reflns_av_unetI/netI 0.0208
_diffrn_reflns_Laue_measured_fraction_full 1.000
_diffrn_reflns_Laue_measured_fraction_max 0.997
_diffrn_reflns_limit_h_max 13
_diffrn_reflns_limit_h_min -13
_diffrn_reflns_limit_k_max 23
_diffrn_reflns_limit_k_min -23
_diffrn_reflns_limit_l_max 38
_diffrn_reflns_limit_l_min -38
_diffrn_reflns_number 63776
_diffrn_reflns_point_group_measured_fraction_full 1.000
_diffrn_reflns_point_group_measured_fraction_max 0.991
_diffrn_reflns_theta_full 67.684
_diffrn_reflns_theta_max 76.162
_diffrn_reflns_theta_min 3.721
_exptl_absorpt_coefficient_mu 8.669
_exptl_absorpt_correction_T_max 1.00000
_exptl_absorpt_correction_T_min 0.58752
_exptl_absorpt_correction_type multi-scan
_exptl_absorpt_process_details
;
CrysAlisPro, Agilent Technologies,
Version 1.171.36.32 (release 02-08-2013 CrysAlis171 .NET)
(compiled Aug  2 2013,16:46:58)
Empirical absorption correction using spherical harmonics,
 implemented in SCALE3 ABSPACK scaling algorithm.
;
_exptl_crystal_colour colourless
_exptl_crystal_density_diffrn 1.543
_exptl_crystal_description block
_exptl_crystal_F_000 2792
_exptl_crystal_size_max 0.160
_exptl_crystal_size_mid 0.120
_exptl_crystal_size_min 0.100
_refine_diff_density_max 1.026
_refine_diff_density_min -1.001
_refine_diff_density_rms 0.060
_refine_ls_abs_structure_details
;
 Flack x determined using 5383 quotients [(I+)-(I-)]/[(I+)+(I-)]
 (Parsons and Flack (2004), Acta Cryst. A60, s61).
;
_refine_ls_abs_structure_Flack -0.0082(13)
_refine_ls_extinction_method none
_refine_ls_goodness_of_fit_ref 1.025
_refine_ls_hydrogen_treatment constr
_refine_ls_matrix_type full
_refine_ls_number_parameters 611
_refine_ls_number_reflns 12555
_refine_ls_number_restraints 0
_refine_ls_restrained_S_all 1.025
_refine_ls_R_factor_all 0.0250
_refine_ls_R_factor_gt 0.0243
_refine_ls_shift/su_max 0.002
_refine_ls_shift/su_mean 0.000
_refine_ls_structure_factor_coef Fsqd
_refine_ls_weighting_details 'w=1/[\s^2^(Fo^2^)+(0.0255P)^2^+6.3287P] where P=(Fo^2^+2Fc^2^)/3'
_refine_ls_weighting_scheme calc
_refine_ls_wR_factor_gt 0.0589
_refine_ls_wR_factor_ref 0.0595
_reflns_Friedel_coverage 0.800
_reflns_Friedel_fraction_full 1.000
_reflns_Friedel_fraction_max 0.984
_reflns_number_gt 12354
_reflns_number_total 12555
_reflns_threshold_expression 'I > 2\s(I)'
_cod_data_source_file c7dt02431b2.cif
_cod_data_source_block 9-2
_cod_database_code 7043817
_shelx_space_group_comment
;
The symmetry employed for this shelxl refinement is uniquely defined
by the following loop, which should always be used as a source of
symmetry information in preference to the above space-group names.
They are only intended as comments.
;
_shelx_estimated_absorpt_t_min 0.338
_shelx_estimated_absorpt_t_max 0.478
_shelxl_version_number 2013-4

loop_
_space_group_symop_operation_xyz
'x, y, z'
'-x+1/2, -y, z+1/2'
'-x, y+1/2, -z+1/2'
'x+1/2, -y+1/2, -z'

loop_
_atom_site_label
_atom_site_type_symbol
_atom_site_fract_x
_atom_site_fract_y
_atom_site_fract_z
_atom_site_U_iso_or_equiv
_atom_site_adp_type
_atom_site_occupancy
_atom_site_site_symmetry_order
_atom_site_calc_flag
_atom_site_refinement_flags_posn
_atom_site_refinement_flags_adp
Sb1 Sb 0.76462(2) 0.84624(2) 0.90354(2) 0.02405(6) Uani 1 1 d . .
Br1 Br 0.99607(5) 0.79915(3) 0.87607(2) 0.03866(11) Uani 1 1 d . .
Br2 Br 0.54570(4) 0.91815(3) 0.91982(2) 0.03600(10) Uani 1 1 d . .
Al1 Al 0.52040(14) 0.41088(7) 0.86557(4) 0.0365(3) Uani 1 1 d . .
Br3 Br 0.39690(5) 0.49986(3) 0.83613(2) 0.04130(11) Uani 1 1 d . .
Br4 Br 0.70852(6) 0.46087(4) 0.88805(3) 0.06747(19) Uani 1 1 d . .
Br5 Br 0.42054(6) 0.35859(3) 0.92444(2) 0.04494(12) Uani 1 1 d . .
Br6 Br 0.55173(9) 0.32436(3) 0.81425(2) 0.0696(2) Uani 1 1 d . .
N1 N 0.8845(3) 1.05973(17) 0.94163(10) 0.0212(6) Uani 1 1 d . .
N2 N 0.8926(3) 0.95384(17) 0.97037(10) 0.0206(6) Uani 1 1 d . .
N3 N 0.7911(3) 0.94918(17) 0.77745(10) 0.0242(6) Uani 1 1 d . .
N4 N 0.6511(3) 0.88237(17) 0.80943(10) 0.0228(6) Uani 1 1 d . .
C1 C 0.9106(4) 1.0235(2) 0.97766(12) 0.0228(7) Uani 1 1 d . .
H1 H 0.9377 1.0439 1.0043 0.027 Uiso 1 1 calc R U
C2 C 0.8461(3) 1.0112(2) 0.91046(11) 0.0214(7) Uani 1 1 d . .
H2 H 0.8210 1.0227 0.8817 0.026 Uiso 1 1 calc R U
C3 C 0.8503(3) 0.94410(19) 0.92787(11) 0.0197(7) Uani 1 1 d . .
C4 C 0.8758(4) 1.1367(2) 0.93729(12) 0.0223(7) Uani 1 1 d . .
C5 C 0.7536(4) 1.1666(2) 0.93988(12) 0.0283(8) Uani 1 1 d . .
C6 C 0.7447(4) 1.2404(2) 0.93452(14) 0.0351(9) Uani 1 1 d . .
H6 H 0.6638 1.2630 0.9358 0.042 Uiso 1 1 calc R U
C7 C 0.8518(5) 1.2815(2) 0.92728(15) 0.0358(10) Uani 1 1 d . .
H7 H 0.8440 1.3320 0.9242 0.043 Uiso 1 1 calc R U
C8 C 0.9706(4) 1.2498(2) 0.92447(14) 0.0300(8) Uani 1 1 d . .
H8 H 1.0432 1.2788 0.9193 0.036 Uiso 1 1 calc R U
C9 C 0.9850(4) 1.1759(2) 0.92918(12) 0.0250(8) Uani 1 1 d . .
C10 C 0.6359(4) 1.1217(3) 0.94812(15) 0.0343(9) Uani 1 1 d . .
H10 H 0.6633 1.0708 0.9519 0.041 Uiso 1 1 calc R U
C11 C 0.5693(5) 1.1454(4) 0.98999(18) 0.0515(13) Uani 1 1 d . .
H11A H 0.5412 1.1952 0.9871 0.077 Uiso 1 1 calc R U
H11B H 0.6286 1.1415 1.0144 0.077 Uiso 1 1 calc R U
H11C H 0.4955 1.1145 0.9953 0.077 Uiso 1 1 calc R U
C12 C 0.5446(5) 1.1249(3) 0.90975(18) 0.0481(12) Uani 1 1 d . .
H12A H 0.5878 1.1076 0.8836 0.072 Uiso 1 1 calc R U
H12B H 0.5169 1.1745 0.9053 0.072 Uiso 1 1 calc R U
H12C H 0.4706 1.0946 0.9157 0.072 Uiso 1 1 calc R U
C13 C 1.1164(4) 1.1421(2) 0.92605(14) 0.0298(8) Uani 1 1 d . .
H13 H 1.1052 1.0891 0.9229 0.036 Uiso 1 1 calc R U
C14 C 1.1916(4) 1.1558(3) 0.96763(17) 0.0425(11) Uani 1 1 d . .
H14A H 1.1437 1.1375 0.9926 0.064 Uiso 1 1 calc R U
H14B H 1.2055 1.2074 0.9711 0.064 Uiso 1 1 calc R U
H14C H 1.2737 1.1312 0.9659 0.064 Uiso 1 1 calc R U
C15 C 1.1900(4) 1.1695(3) 0.88622(16) 0.0399(10) Uani 1 1 d . .
H15A H 1.2074 1.2208 0.8896 0.060 Uiso 1 1 calc R U
H15B H 1.1392 1.1617 0.8600 0.060 Uiso 1 1 calc R U
H15C H 1.2705 1.1434 0.8837 0.060 Uiso 1 1 calc R U
C16 C 0.9158(4) 0.8994(2) 1.00304(12) 0.0248(7) Uani 1 1 d . .
C17 C 0.8173(4) 0.8822(2) 1.03172(13) 0.0282(8) Uani 1 1 d . .
C18 C 0.8453(4) 0.8312(3) 1.06331(14) 0.0359(10) Uani 1 1 d . .
H18 H 0.7820 0.8179 1.0838 0.043 Uiso 1 1 calc R U
C19 C 0.9642(5) 0.7995(3) 1.06537(15) 0.0410(11) Uani 1 1 d . .
H19 H 0.9809 0.7640 1.0868 0.049 Uiso 1 1 calc R U
C20 C 1.0582(5) 0.8187(3) 1.03682(15) 0.0376(10) Uani 1 1 d . .
H20 H 1.1390 0.7964 1.0390 0.045 Uiso 1 1 calc R U
C21 C 1.0386(4) 0.8699(2) 1.00474(13) 0.0295(8) Uani 1 1 d . .
C22 C 0.6877(4) 0.9171(2) 1.03005(14) 0.0298(8) Uani 1 1 d . .
H22 H 0.6796 0.9419 1.0014 0.036 Uiso 1 1 calc R U
C23 C 0.6749(5) 0.9736(3) 1.06560(17) 0.0465(12) Uani 1 1 d . .
H23A H 0.7426 1.0093 1.0624 0.070 Uiso 1 1 calc R U
H23B H 0.6820 0.9506 1.0941 0.070 Uiso 1 1 calc R U
H23C H 0.5921 0.9973 1.0631 0.070 Uiso 1 1 calc R U
C24 C 0.5803(5) 0.8627(3) 1.03344(18) 0.0435(11) Uani 1 1 d . .
H24A H 0.5802 0.8414 1.0625 0.065 Uiso 1 1 calc R U
H24B H 0.5927 0.8249 1.0117 0.065 Uiso 1 1 calc R U
H24C H 0.4989 0.8867 1.0282 0.065 Uiso 1 1 calc R U
C25 C 1.1448(4) 0.8943(3) 0.97487(15) 0.0350(9) Uani 1 1 d . .
H25 H 1.1052 0.9133 0.9477 0.042 Uiso 1 1 calc R U
C26 C 1.2208(5) 0.9550(3) 0.9956(2) 0.0507(13) Uani 1 1 d . .
H26A H 1.2604 0.9378 1.0224 0.076 Uiso 1 1 calc R U
H26B H 1.1639 0.9951 1.0023 0.076 Uiso 1 1 calc R U
H26C H 1.2869 0.9711 0.9754 0.076 Uiso 1 1 calc R U
C27 C 1.2340(4) 0.8331(3) 0.96215(17) 0.0422(10) Uani 1 1 d . .
H27A H 1.1840 0.7924 0.9516 0.063 Uiso 1 1 calc R U
H27B H 1.2835 0.8183 0.9875 0.063 Uiso 1 1 calc R U
H27C H 1.2917 0.8494 0.9392 0.063 Uiso 1 1 calc R U
C28 C 0.6784(4) 0.9182(2) 0.77288(12) 0.0249(8) Uani 1 1 d . .
H28 H 0.6258 0.9209 0.7479 0.030 Uiso 1 1 calc R U
C29 C 0.8382(4) 0.9318(2) 0.81796(12) 0.0234(7) Uani 1 1 d . .
H29 H 0.9181 0.9462 0.8293 0.028 Uiso 1 1 calc R U
C30 C 0.7507(4) 0.89060(19) 0.83883(11) 0.0219(7) Uani 1 1 d . .
C31 C 0.8509(4) 0.9975(2) 0.74674(13) 0.0286(8) Uani 1 1 d . .
C32 C 0.8355(4) 1.0707(2) 0.75379(14) 0.0331(9) Uani 1 1 d . .
C33 C 0.8907(5) 1.1168(3) 0.72362(16) 0.0442(12) Uani 1 1 d . .
H33 H 0.8827 1.1672 0.7271 0.053 Uiso 1 1 calc R U
C34 C 0.9569(5) 1.0897(3) 0.68872(18) 0.0513(14) Uani 1 1 d . .
H34 H 0.9922 1.1218 0.6680 0.062 Uiso 1 1 calc R U
C35 C 0.9727(5) 1.0174(3) 0.68324(15) 0.0453(12) Uani 1 1 d . .
H35 H 1.0208 1.0003 0.6593 0.054 Uiso 1 1 calc R U
C36 C 0.9192(4) 0.9682(3) 0.71240(14) 0.0369(10) Uani 1 1 d . .
C37 C 0.7591(5) 1.1012(2) 0.79176(14) 0.0383(10) Uani 1 1 d . .
H37 H 0.7417 1.0605 0.8121 0.046 Uiso 1 1 calc R U
C38 C 0.6301(7) 1.1296(4) 0.77648(19) 0.0607(17) Uani 1 1 d . .
H38A H 0.5856 1.0920 0.7603 0.091 Uiso 1 1 calc R U
H38B H 0.6429 1.1713 0.7577 0.091 Uiso 1 1 calc R U
H38C H 0.5791 1.1435 0.8017 0.091 Uiso 1 1 calc R U
C39 C 0.8323(8) 1.1574(4) 0.8172(2) 0.074(2) Uani 1 1 d . .
H39A H 0.8436 1.2003 0.7993 0.110 Uiso 1 1 calc R U
H39B H 0.9157 1.1381 0.8253 0.110 Uiso 1 1 calc R U
H39C H 0.7849 1.1699 0.8435 0.110 Uiso 1 1 calc R U
C40 C 0.9344(5) 0.8875(3) 0.70733(17) 0.0471(12) Uani 1 1 d . .
H40 H 0.8600 0.8643 0.7218 0.057 Uiso 1 1 calc R U
C41 C 0.9336(10) 0.8640(5) 0.6603(2) 0.092(3) Uani 1 1 d . .
H41A H 0.9408 0.8117 0.6587 0.138 Uiso 1 1 calc R U
H41B H 1.0055 0.8860 0.6450 0.138 Uiso 1 1 calc R U
H41C H 0.8540 0.8792 0.6466 0.138 Uiso 1 1 calc R U
C42 C 1.0523(10) 0.8620(5) 0.7303(3) 0.108(4) Uani 1 1 d . .
H42A H 1.0603 0.8868 0.7582 0.162 Uiso 1 1 calc R U
H42B H 1.1269 0.8723 0.7123 0.162 Uiso 1 1 calc R U
H42C H 1.0464 0.8102 0.7353 0.162 Uiso 1 1 calc R U
C43 C 0.5375(4) 0.8385(2) 0.81472(11) 0.0232(7) Uani 1 1 d . .
C44 C 0.4191(4) 0.8726(2) 0.81829(12) 0.0274(8) Uani 1 1 d . .
C45 C 0.3143(4) 0.8279(3) 0.82421(14) 0.0328(9) Uani 1 1 d . .
H45 H 0.2320 0.8484 0.8265 0.039 Uiso 1 1 calc R U
C46 C 0.3280(4) 0.7547(3) 0.82684(14) 0.0323(9) Uani 1 1 d . .
H46 H 0.2553 0.7256 0.8316 0.039 Uiso 1 1 calc R U
C47 C 0.4455(4) 0.7229(2) 0.82271(13) 0.0303(8) Uani 1 1 d . .
H47 H 0.4525 0.6722 0.8244 0.036 Uiso 1 1 calc R U
C48 C 0.5546(4) 0.7641(2) 0.81604(12) 0.0250(7) Uani 1 1 d . .
C49 C 0.4005(5) 0.9530(3) 0.81610(16) 0.0372(10) Uani 1 1 d . .
H49 H 0.4832 0.9764 0.8234 0.045 Uiso 1 1 calc R U
C50 C 0.3622(6) 0.9767(3) 0.77020(19) 0.0501(13) Uani 1 1 d . .
H50A H 0.3533 1.0289 0.7694 0.075 Uiso 1 1 calc R U
H50B H 0.2811 0.9543 0.7624 0.075 Uiso 1 1 calc R U
H50C H 0.4278 0.9618 0.7495 0.075 Uiso 1 1 calc R U
C51 C 0.3007(5) 0.9799(3) 0.8483(2) 0.0514(13) Uani 1 1 d . .
H51A H 0.3227 0.9636 0.8776 0.077 Uiso 1 1 calc R U
H51B H 0.2171 0.9610 0.8403 0.077 Uiso 1 1 calc R U
H51C H 0.2983 1.0325 0.8478 0.077 Uiso 1 1 calc R U
C52 C 0.6822(4) 0.7276(2) 0.80829(16) 0.0349(9) Uani 1 1 d . .
H52 H 0.7503 0.7618 0.8174 0.042 Uiso 1 1 calc R U
C53 C 0.6992(6) 0.7130(4) 0.7600(2) 0.0622(17) Uani 1 1 d . .
H53A H 0.6924 0.7582 0.7439 0.093 Uiso 1 1 calc R U
H53B H 0.6332 0.6798 0.7501 0.093 Uiso 1 1 calc R U
H53C H 0.7830 0.6918 0.7550 0.093 Uiso 1 1 calc R U
C54 C 0.6983(6) 0.6594(3) 0.8348(3) 0.0700(19) Uani 1 1 d . .
H54A H 0.6366 0.6234 0.8250 0.105 Uiso 1 1 calc R U
H54B H 0.6839 0.6700 0.8656 0.105 Uiso 1 1 calc R U
H54C H 0.7845 0.6407 0.8309 0.105 Uiso 1 1 calc R U

loop_
_atom_site_aniso_label
_atom_site_aniso_U_11
_atom_site_aniso_U_22
_atom_site_aniso_U_33
_atom_site_aniso_U_23
_atom_site_aniso_U_13
_atom_site_aniso_U_12
Sb1 0.02681(11) 0.02362(10) 0.02174(10) 0.00219(9) -0.00071(9) -0.00618(9)
Br1 0.0321(2) 0.0391(2) 0.0448(3) 0.00049(19) -0.00112(19) 0.00851(19)
Br2 0.02280(19) 0.0570(3) 0.0282(2) -0.00800(19) 0.00218(16) -0.00420(19)
Al1 0.0467(8) 0.0330(6) 0.0298(6) -0.0027(5) -0.0023(5) 0.0133(6)
Br3 0.0488(3) 0.0420(3) 0.0332(2) 0.00267(19) -0.0053(2) 0.0147(2)
Br4 0.0507(3) 0.0545(3) 0.0972(5) 0.0118(3) -0.0209(3) 0.0055(3)
Br5 0.0607(3) 0.0387(3) 0.0354(2) 0.00208(19) 0.0027(2) 0.0119(2)
Br6 0.1153(6) 0.0470(3) 0.0466(3) -0.0135(2) 0.0106(4) 0.0251(4)
N1 0.0177(14) 0.0236(15) 0.0223(14) -0.0032(12) -0.0022(11) 0.0011(11)
N2 0.0199(14) 0.0238(15) 0.0180(14) -0.0005(11) -0.0017(11) 0.0001(12)
N3 0.0280(16) 0.0250(15) 0.0198(15) -0.0026(12) 0.0013(12) -0.0047(13)
N4 0.0239(16) 0.0250(15) 0.0196(14) -0.0020(12) -0.0018(12) -0.0037(12)
C1 0.0209(17) 0.0271(18) 0.0205(16) -0.0032(13) -0.0034(13) 0.0035(14)
C2 0.0218(16) 0.0235(17) 0.0190(17) -0.0019(13) -0.0020(13) -0.0015(13)
C3 0.0173(15) 0.0227(17) 0.0192(16) -0.0018(13) -0.0014(13) -0.0022(13)
C4 0.0239(18) 0.0211(17) 0.0220(17) -0.0026(13) -0.0028(13) 0.0037(14)
C5 0.0256(19) 0.032(2) 0.0269(17) -0.0062(14) -0.0028(15) 0.0048(16)
C6 0.032(2) 0.033(2) 0.040(2) -0.0074(17) -0.0070(19) 0.0144(18)
C7 0.044(2) 0.025(2) 0.038(2) -0.0017(17) -0.0059(19) 0.0108(18)
C8 0.036(2) 0.0233(18) 0.031(2) -0.0012(15) -0.0031(17) 0.0013(16)
C9 0.0268(19) 0.0252(18) 0.0231(17) -0.0027(14) -0.0030(14) 0.0033(15)
C10 0.0205(19) 0.042(2) 0.040(2) -0.0088(19) 0.0006(17) 0.0045(17)
C11 0.031(2) 0.071(4) 0.053(3) -0.012(3) 0.010(2) -0.001(2)
C12 0.033(2) 0.061(3) 0.050(3) -0.009(2) -0.011(2) 0.002(2)
C13 0.0227(18) 0.0271(19) 0.040(2) -0.0014(17) -0.0007(16) 0.0024(15)
C14 0.031(2) 0.050(3) 0.047(3) 0.000(2) -0.0108(19) 0.007(2)
C15 0.031(2) 0.044(3) 0.045(3) -0.002(2) 0.0082(19) 0.0029(19)
C16 0.0253(18) 0.0284(19) 0.0209(17) 0.0032(14) -0.0056(14) 0.0010(15)
C17 0.030(2) 0.033(2) 0.0209(18) 0.0011(15) -0.0024(15) -0.0041(16)
C18 0.036(2) 0.044(3) 0.028(2) 0.0099(18) -0.0020(17) -0.0043(19)
C19 0.049(3) 0.042(2) 0.031(2) 0.0146(19) -0.006(2) 0.003(2)
C20 0.035(2) 0.041(2) 0.037(2) 0.0088(19) -0.0064(18) 0.0069(19)
C21 0.028(2) 0.032(2) 0.0282(19) 0.0030(15) -0.0064(16) 0.0004(16)
C22 0.0265(19) 0.036(2) 0.0268(19) 0.0041(17) 0.0003(15) -0.0028(17)
C23 0.043(3) 0.054(3) 0.042(3) -0.014(2) 0.003(2) 0.003(2)
C24 0.031(2) 0.048(3) 0.052(3) 0.009(2) -0.002(2) -0.006(2)
C25 0.0234(19) 0.041(2) 0.041(2) 0.0072(19) -0.0009(17) 0.0036(18)
C26 0.034(2) 0.042(3) 0.076(4) -0.002(3) -0.006(2) -0.002(2)
C27 0.029(2) 0.044(3) 0.054(3) 0.002(2) -0.001(2) 0.001(2)
C28 0.0298(19) 0.0259(18) 0.0189(17) -0.0015(14) -0.0009(14) -0.0050(16)
C29 0.0254(18) 0.0257(18) 0.0191(16) -0.0005(14) -0.0003(14) -0.0020(14)
C30 0.0246(18) 0.0236(16) 0.0175(15) 0.0001(12) -0.0028(14) -0.0003(14)
C31 0.0285(19) 0.035(2) 0.0227(18) 0.0047(16) -0.0013(15) -0.0110(17)
C32 0.036(2) 0.035(2) 0.028(2) 0.0084(17) -0.0068(17) -0.0090(18)
C33 0.051(3) 0.043(3) 0.039(2) 0.014(2) -0.007(2) -0.014(2)
C34 0.046(3) 0.064(3) 0.044(3) 0.021(3) -0.001(2) -0.020(3)
C35 0.033(2) 0.074(4) 0.029(2) 0.007(2) 0.0065(18) -0.009(2)
C36 0.030(2) 0.054(3) 0.027(2) -0.0032(19) 0.0019(17) -0.010(2)
C37 0.057(3) 0.029(2) 0.029(2) 0.0011(15) -0.009(2) 0.002(2)
C38 0.074(4) 0.064(4) 0.044(3) -0.004(3) -0.006(3) 0.030(3)
C39 0.105(6) 0.070(4) 0.045(3) -0.016(3) -0.001(3) -0.040(4)
C40 0.049(3) 0.052(3) 0.040(3) -0.012(2) 0.012(2) -0.003(2)
C41 0.129(8) 0.088(6) 0.059(4) -0.034(4) 0.014(5) -0.012(5)
C42 0.108(7) 0.085(6) 0.130(8) -0.048(6) -0.048(6) 0.044(5)
C43 0.0243(17) 0.0267(18) 0.0185(15) -0.0034(14) 0.0006(13) -0.0065(15)
C44 0.028(2) 0.031(2) 0.0230(18) -0.0020(14) -0.0043(15) -0.0007(16)
C45 0.0207(18) 0.045(2) 0.033(2) -0.0039(18) 0.0010(15) -0.0049(17)
C46 0.027(2) 0.042(2) 0.028(2) 0.0019(17) -0.0010(16) -0.0127(18)
C47 0.033(2) 0.0291(19) 0.0288(19) -0.0009(15) -0.0025(16) -0.0096(17)
C48 0.0239(18) 0.0264(18) 0.0247(18) -0.0032(14) -0.0010(15) -0.0043(15)
C49 0.032(2) 0.036(2) 0.043(2) -0.0067(19) -0.0052(19) 0.0017(19)
C50 0.053(3) 0.043(3) 0.055(3) 0.007(2) -0.012(3) 0.010(2)
C51 0.042(3) 0.051(3) 0.061(3) -0.015(2) -0.005(2) 0.015(2)
C52 0.029(2) 0.028(2) 0.048(3) -0.0104(18) 0.0039(19) -0.0021(17)
C53 0.044(3) 0.083(5) 0.059(4) -0.032(3) 0.010(3) 0.006(3)
C54 0.051(3) 0.043(3) 0.115(6) 0.018(4) 0.013(4) 0.017(3)

loop_
_atom_type_symbol
_atom_type_description
_atom_type_scat_dispersion_real
_atom_type_scat_dispersion_imag
_atom_type_scat_source
C C 0.0181 0.0091 'International Tables Vol C Tables 4.2.6.8 and 6.1.1.4'
H H 0.0000 0.0000 'International Tables Vol C Tables 4.2.6.8 and 6.1.1.4'
N N 0.0311 0.0180 'International Tables Vol C Tables 4.2.6.8 and 6.1.1.4'
Al Al 0.2130 0.2455 'International Tables Vol C Tables 4.2.6.8 and 6.1.1.4'
Br Br -0.6763 1.2805 'International Tables Vol C Tables 4.2.6.8 and 6.1.1.4'
Sb Sb -0.0562 5.8946 'International Tables Vol C Tables 4.2.6.8 and 6.1.1.4'

loop_
_geom_angle_atom_site_label_1
_geom_angle_atom_site_label_2
_geom_angle_atom_site_label_3
_geom_angle
C30 Sb1 C3 91.42(13)
C30 Sb1 Br2 85.64(10)
C3 Sb1 Br2 82.72(9)
C30 Sb1 Br1 84.11(10)
C3 Sb1 Br1 90.39(9)
Br2 Sb1 Br1 167.501(18)
Br6 Al1 Br3 108.61(6)
Br6 Al1 Br4 111.80(7)
Br3 Al1 Br4 108.31(6)
Br6 Al1 Br5 108.12(6)
Br3 Al1 Br5 110.95(6)
Br4 Al1 Br5 109.07(6)
C1 N1 C2 108.0(3)
C1 N1 C4 126.6(3)
C2 N1 C4 124.6(3)
C1 N2 C3 109.3(3)
C1 N2 C16 122.8(3)
C3 N2 C16 127.9(3)
C28 N3 C29 108.4(3)
C28 N3 C31 126.1(3)
C29 N3 C31 125.3(3)
C28 N4 C30 109.3(3)
C28 N4 C43 123.3(3)
C30 N4 C43 127.3(3)
N1 C1 N2 109.0(3)
N1 C1 H1 125.5
N2 C1 H1 125.5
C3 C2 N1 108.6(3)
C3 C2 H2 125.7
N1 C2 H2 125.7
C2 C3 N2 105.1(3)
C2 C3 Sb1 128.6(3)
N2 C3 Sb1 124.5(3)
C9 C4 C5 124.1(4)
C9 C4 N1 119.2(3)
C5 C4 N1 116.6(3)
C6 C5 C4 116.7(4)
C6 C5 C10 120.7(4)
C4 C5 C10 122.6(4)
C7 C6 C5 120.9(4)
C7 C6 H6 119.6
C5 C6 H6 119.6
C6 C7 C8 120.6(4)
C6 C7 H7 119.7
C8 C7 H7 119.7
C7 C8 C9 120.9(4)
C7 C8 H8 119.5
C9 C8 H8 119.5
C4 C9 C8 116.8(4)
C4 C9 C13 123.2(3)
C8 C9 C13 120.1(4)
C5 C10 C12 111.3(4)
C5 C10 C11 110.8(4)
C12 C10 C11 110.7(4)
C5 C10 H10 107.9
C12 C10 H10 107.9
C11 C10 H10 107.9
C10 C11 H11A 109.5
C10 C11 H11B 109.5
H11A C11 H11B 109.5
C10 C11 H11C 109.5
H11A C11 H11C 109.5
H11B C11 H11C 109.5
C10 C12 H12A 109.5
C10 C12 H12B 109.5
H12A C12 H12B 109.5
C10 C12 H12C 109.5
H12A C12 H12C 109.5
H12B C12 H12C 109.5
C9 C13 C14 110.4(4)
C9 C13 C15 111.8(4)
C14 C13 C15 110.6(4)
C9 C13 H13 108.0
C14 C13 H13 108.0
C15 C13 H13 108.0
C13 C14 H14A 109.5
C13 C14 H14B 109.5
H14A C14 H14B 109.5
C13 C14 H14C 109.5
H14A C14 H14C 109.5
H14B C14 H14C 109.5
C13 C15 H15A 109.5
C13 C15 H15B 109.5
H15A C15 H15B 109.5
C13 C15 H15C 109.5
H15A C15 H15C 109.5
H15B C15 H15C 109.5
C17 C16 C21 124.6(4)
C17 C16 N2 118.3(3)
C21 C16 N2 117.0(3)
C18 C17 C16 116.1(4)
C18 C17 C22 120.6(4)
C16 C17 C22 123.3(4)
C19 C18 C17 121.0(4)
C19 C18 H18 119.5
C17 C18 H18 119.5
C20 C19 C18 120.7(4)
C20 C19 H19 119.7
C18 C19 H19 119.7
C19 C20 C21 122.0(4)
C19 C20 H20 119.0
C21 C20 H20 119.0
C20 C21 C16 115.6(4)
C20 C21 C25 121.9(4)
C16 C21 C25 122.5(4)
C17 C22 C24 112.4(4)
C17 C22 C23 110.6(4)
C24 C22 C23 110.2(4)
C17 C22 H22 107.8
C24 C22 H22 107.8
C23 C22 H22 107.8
C22 C23 H23A 109.5
C22 C23 H23B 109.5
H23A C23 H23B 109.5
C22 C23 H23C 109.5
H23A C23 H23C 109.5
H23B C23 H23C 109.5
C22 C24 H24A 109.5
C22 C24 H24B 109.5
H24A C24 H24B 109.5
C22 C24 H24C 109.5
H24A C24 H24C 109.5
H24B C24 H24C 109.5
C21 C25 C26 110.8(4)
C21 C25 C27 112.6(4)
C26 C25 C27 109.8(4)
C21 C25 H25 107.8
C26 C25 H25 107.8
C27 C25 H25 107.8
C25 C26 H26A 109.5
C25 C26 H26B 109.5
H26A C26 H26B 109.5
C25 C26 H26C 109.5
H26A C26 H26C 109.5
H26B C26 H26C 109.5
C25 C27 H27A 109.5
C25 C27 H27B 109.5
H27A C27 H27B 109.5
C25 C27 H27C 109.5
H27A C27 H27C 109.5
H27B C27 H27C 109.5
N3 C28 N4 108.6(3)
N3 C28 H28 125.7
N4 C28 H28 125.7
C30 C29 N3 108.4(3)
C30 C29 H29 125.8
N3 C29 H29 125.8
C29 C30 N4 105.3(3)
C29 C30 Sb1 127.3(3)
N4 C30 Sb1 127.4(3)
C36 C31 C32 124.4(4)
C36 C31 N3 118.4(4)
C32 C31 N3 117.2(4)
C31 C32 C33 116.9(5)
C31 C32 C37 123.0(4)
C33 C32 C37 120.1(4)
C34 C33 C32 120.4(5)
C34 C33 H33 119.8
C32 C33 H33 119.8
C35 C34 C33 121.3(5)
C35 C34 H34 119.4
C33 C34 H34 119.4
C34 C35 C36 121.1(5)
C34 C35 H35 119.4
C36 C35 H35 119.4
C31 C36 C35 115.9(5)
C31 C36 C40 121.4(4)
C35 C36 C40 122.6(5)
C39 C37 C32 112.6(5)
C39 C37 C38 111.8(5)
C32 C37 C38 111.1(4)
C39 C37 H37 107.0
C32 C37 H37 107.0
C38 C37 H37 107.0
C37 C38 H38A 109.5
C37 C38 H38B 109.5
H38A C38 H38B 109.5
C37 C38 H38C 109.5
H38A C38 H38C 109.5
H38B C38 H38C 109.5
C37 C39 H39A 109.5
C37 C39 H39B 109.5
H39A C39 H39B 109.5
C37 C39 H39C 109.5
H39A C39 H39C 109.5
H39B C39 H39C 109.5
C42 C40 C41 111.3(7)
C42 C40 C36 110.6(5)
C41 C40 C36 112.5(5)
C42 C40 H40 107.4
C41 C40 H40 107.4
C36 C40 H40 107.4
C40 C41 H41A 109.5
C40 C41 H41B 109.5
H41A C41 H41B 109.5
C40 C41 H41C 109.5
H41A C41 H41C 109.5
H41B C41 H41C 109.5
C40 C42 H42A 109.5
C40 C42 H42B 109.5
H42A C42 H42B 109.5
C40 C42 H42C 109.5
H42A C42 H42C 109.5
H42B C42 H42C 109.5
C48 C43 C44 124.1(4)
C48 C43 N4 117.0(3)
C44 C43 N4 118.9(3)
C45 C44 C43 116.2(4)
C45 C44 C49 119.7(4)
C43 C44 C49 124.1(4)
C46 C45 C44 121.2(4)
C46 C45 H45 119.4
C44 C45 H45 119.4
C45 C46 C47 121.0(4)
C45 C46 H46 119.5
C47 C46 H46 119.5
C46 C47 C48 121.0(4)
C46 C47 H47 119.5
C48 C47 H47 119.5
C47 C48 C43 116.4(4)
C47 C48 C52 120.1(4)
C43 C48 C52 123.5(4)
C44 C49 C51 112.7(4)
C44 C49 C50 111.1(4)
C51 C49 C50 108.9(4)
C44 C49 H49 108.0
C51 C49 H49 108.0
C50 C49 H49 108.0
C49 C50 H50A 109.5
C49 C50 H50B 109.5
H50A C50 H50B 109.5
C49 C50 H50C 109.5
H50A C50 H50C 109.5
H50B C50 H50C 109.5
C49 C51 H51A 109.5
C49 C51 H51B 109.5
H51A C51 H51B 109.5
C49 C51 H51C 109.5
H51A C51 H51C 109.5
H51B C51 H51C 109.5
C54 C52 C53 111.3(5)
C54 C52 C48 112.8(4)
C53 C52 C48 109.6(4)
C54 C52 H52 107.6
C53 C52 H52 107.6
C48 C52 H52 107.6
C52 C53 H53A 109.5
C52 C53 H53B 109.5
H53A C53 H53B 109.5
C52 C53 H53C 109.5
H53A C53 H53C 109.5
H53B C53 H53C 109.5
C52 C54 H54A 109.5
C52 C54 H54B 109.5
H54A C54 H54B 109.5
C52 C54 H54C 109.5
H54A C54 H54C 109.5
H54B C54 H54C 109.5

loop_
_geom_bond_atom_site_label_1
_geom_bond_atom_site_label_2
_geom_bond_distance
Sb1 C30 2.164(3)
Sb1 C3 2.169(4)
Sb1 Br2 2.7133(5)
Sb1 Br1 2.7248(5)
Al1 Br6 2.2833(14)
Al1 Br3 2.2951(14)
Al1 Br4 2.2959(17)
Al1 Br5 2.3124(15)
N1 C1 1.328(5)
N1 C2 1.380(5)
N1 C4 1.445(5)
N2 C1 1.331(5)
N2 C3 1.395(4)
N2 C16 1.450(5)
N3 C28 1.327(5)
N3 C29 1.382(5)
N3 C31 1.451(5)
N4 C28 1.340(5)
N4 C30 1.394(5)
N4 C43 1.458(5)
C1 H1 0.9500
C2 C3 1.362(5)
C2 H2 0.9500
C4 C9 1.385(6)
C4 C5 1.404(5)
C5 C6 1.389(6)
C5 C10 1.518(6)
C6 C7 1.381(7)
C6 H6 0.9500
C7 C8 1.386(6)
C7 H7 0.9500
C8 C9 1.393(6)
C8 H8 0.9500
C9 C13 1.523(5)
C10 C12 1.524(6)
C10 C11 1.533(7)
C10 H10 1.0000
C11 H11A 0.9800
C11 H11B 0.9800
C11 H11C 0.9800
C12 H12A 0.9800
C12 H12B 0.9800
C12 H12C 0.9800
C13 C14 1.528(6)
C13 C15 1.539(6)
C13 H13 1.0000
C14 H14A 0.9800
C14 H14B 0.9800
C14 H14C 0.9800
C15 H15A 0.9800
C15 H15B 0.9800
C15 H15C 0.9800
C16 C17 1.400(6)
C16 C21 1.407(6)
C17 C18 1.393(6)
C17 C22 1.512(6)
C18 C19 1.386(7)
C18 H18 0.9500
C19 C20 1.371(7)
C19 H19 0.9500
C20 C21 1.389(6)
C20 H20 0.9500
C21 C25 1.518(6)
C22 C24 1.522(6)
C22 C23 1.527(6)
C22 H22 1.0000
C23 H23A 0.9800
C23 H23B 0.9800
C23 H23C 0.9800
C24 H24A 0.9800
C24 H24B 0.9800
C24 H24C 0.9800
C25 C26 1.527(7)
C25 C27 1.529(6)
C25 H25 1.0000
C26 H26A 0.9800
C26 H26B 0.9800
C26 H26C 0.9800
C27 H27A 0.9800
C27 H27B 0.9800
C27 H27C 0.9800
C28 H28 0.9500
C29 C30 1.361(5)
C29 H29 0.9500
C31 C36 1.391(6)
C31 C32 1.392(7)
C32 C33 1.393(6)
C32 C37 1.529(7)
C33 C34 1.378(8)
C33 H33 0.9500
C34 C35 1.369(9)
C34 H34 0.9500
C35 C36 1.403(7)
C35 H35 0.9500
C36 C40 1.521(7)
C37 C39 1.519(7)
C37 C38 1.532(8)
C37 H37 1.0000
C38 H38A 0.9800
C38 H38B 0.9800
C38 H38C 0.9800
C39 H39A 0.9800
C39 H39B 0.9800
C39 H39C 0.9800
C40 C42 1.506(10)
C40 C41 1.515(8)
C40 H40 1.0000
C41 H41A 0.9800
C41 H41B 0.9800
C41 H41C 0.9800
C42 H42A 0.9800
C42 H42B 0.9800
C42 H42C 0.9800
C43 C48 1.400(5)
C43 C44 1.403(6)
C44 C45 1.395(6)
C44 C49 1.514(6)
C45 C46 1.376(7)
C45 H45 0.9500
C46 C47 1.377(6)
C46 H46 0.9500
C47 C48 1.397(6)
C47 H47 0.9500
C48 C52 1.526(6)
C49 C51 1.531(7)
C49 C50 1.535(7)
C49 H49 1.0000
C50 H50A 0.9800
C50 H50B 0.9800
C50 H50C 0.9800
C51 H51A 0.9800
C51 H51B 0.9800
C51 H51C 0.9800
C52 C54 1.521(8)
C52 C53 1.522(7)
C52 H52 1.0000
C53 H53A 0.9800
C53 H53B 0.9800
C53 H53C 0.9800
C54 H54A 0.9800
C54 H54B 0.9800
C54 H54C 0.9800
